data_1554747
loop_
_publ_author_name
'Wang, Shengzheng'
'Guo, Zhongjie'
'Wu, Ying'
'Liu, Wei'
'Liu, Xueying'
'Zhang, Shengyong'
'Sheng, Chunquan'

_publ_section_title
;
 Organocatalytic asymmetric synthesis of highly functionalized
 spiro-thiazolone--cyclopropane-oxindoles bearing two vicinal spiro
 quaternary centers
;
_journal_issue 9
_journal_name_full 'Organic Chemistry Frontiers'
_journal_page_first 1442
_journal_paper_doi 10.1039/C9QO00145J
_journal_volume 6
_journal_year 2019
_chemical_formula_sum 'C25 H17 Cl3 N2 O2 S'
_chemical_formula_weight 515.81
_space_group_crystal_system monoclinic
_space_group_IT_number 14
_space_group_name_Hall '-P 2ybc'
_space_group_name_H-M_alt 'P 1 21/c 1'
_atom_sites_solution_hydrogens geom
_audit_block_doi 10.5517/ccdc.csd.cc21921h
_audit_creation_method SHELXL-2014/7
_audit_update_record
;
2018-12-15 deposited with the CCDC.	2019-03-14 downloaded from the CCDC.
;
_cell_angle_alpha 90
_cell_angle_beta 109.629(6)
_cell_angle_gamma 90
_cell_formula_units_Z 4
_cell_length_a 13.0109(8)
_cell_length_b 11.5329(5)
_cell_length_c 16.1284(9)
_cell_measurement_reflns_used 5341
_cell_measurement_temperature 150(2)
_cell_measurement_theta_max 73.0740
_cell_measurement_theta_min 4.8140
_cell_volume 2279.5(2)
_computing_structure_refinement 'SHELXL-2014/7 (Sheldrick, 2014)'
_diffrn_ambient_temperature 150(2)
_diffrn_measured_fraction_theta_full 0.997
_diffrn_measured_fraction_theta_max 0.997
_diffrn_measurement_device_type bruker-CCd
_diffrn_radiation_type CuK\a
_diffrn_radiation_wavelength 1.54184
_diffrn_reflns_av_R_equivalents 0.0725
_diffrn_reflns_av_unetI/netI 0.0658
_diffrn_reflns_Laue_measured_fraction_full 0.997
_diffrn_reflns_Laue_measured_fraction_max 0.997
_diffrn_reflns_limit_h_max 15
_diffrn_reflns_limit_h_min -14
_diffrn_reflns_limit_k_max 13
_diffrn_reflns_limit_k_min -13
_diffrn_reflns_limit_l_max 15
_diffrn_reflns_limit_l_min -19
_diffrn_reflns_number 12658
_diffrn_reflns_point_group_measured_fraction_full 0.997
_diffrn_reflns_point_group_measured_fraction_max 0.997
_diffrn_reflns_theta_full 65.999
_diffrn_reflns_theta_max 65.999
_diffrn_reflns_theta_min 3.607
_exptl_absorpt_coefficient_mu 4.721
_exptl_crystal_colour yellow
_exptl_crystal_density_diffrn 1.503
_exptl_crystal_description block
_exptl_crystal_F_000 1056
_exptl_crystal_size_max 0.180
_exptl_crystal_size_mid 0.170
_exptl_crystal_size_min 0.160
_refine_diff_density_max 1.656
_refine_diff_density_min -1.009
_refine_diff_density_rms 0.184
_refine_ls_extinction_method none
_refine_ls_goodness_of_fit_ref 1.073
_refine_ls_hydrogen_treatment constr
_refine_ls_matrix_type full
_refine_ls_number_parameters 320
_refine_ls_number_reflns 3976
_refine_ls_number_restraints 36
_refine_ls_restrained_S_all 1.071
_refine_ls_R_factor_all 0.1366
_refine_ls_R_factor_gt 0.1264
_refine_ls_shift/su_max 0.004
_refine_ls_shift/su_mean 0.000
_refine_ls_structure_factor_coef Fsqd
_refine_ls_weighting_details 'w=1/[\s^2^(Fo^2^)+(0.0678P)^2^+64.4932P] where P=(Fo^2^+2Fc^2^)/3'
_refine_ls_weighting_scheme calc
_refine_ls_wR_factor_gt 0.3338
_refine_ls_wR_factor_ref 0.3380
_reflns_Friedel_coverage 0.000
_reflns_number_gt 3460
_reflns_number_total 3976
_reflns_threshold_expression 'I > 2\s(I)'
_cod_data_source_file c9qo00145j2.cif
_cod_data_source_block wsz
_cod_original_sg_symbol_H-M 'P 21/c'
_cod_database_code 1554747
_shelx_shelxl_version_number 2014/7
_shelx_space_group_comment
;
The symmetry employed for this shelxl refinement is uniquely defined
by the following loop, which should always be used as a source of
symmetry information in preference to the above space-group names.
They are only intended as comments.
;
_shelx_estimated_absorpt_t_min 0.484
_shelx_estimated_absorpt_t_max 0.519

loop_
_space_group_symop_operation_xyz
'x, y, z'
'-x, y+1/2, -z+1/2'
'-x, -y, -z'
'x, -y-1/2, z-1/2'

loop_
_atom_site_label
_atom_site_type_symbol
_atom_site_fract_x
_atom_site_fract_y
_atom_site_fract_z
_atom_site_U_iso_or_equiv
_atom_site_adp_type
_atom_site_occupancy
_atom_site_site_symmetry_order
_atom_site_calc_flag
_atom_site_refinement_flags_posn
_atom_site_refinement_flags_adp
_atom_site_refinement_flags_occupancy
_atom_site_disorder_assembly
_atom_site_disorder_group
S1 S 0.35530(12) 0.60495(14) 0.16474(9) 0.0225(4) Uani 1 1 d . . . . .
Cl1 Cl 0.54632(13) 0.41916(14) 0.35164(10) 0.0305(4) Uani 1 1 d . . . . .
O2 O 0.6234(3) 0.7105(4) 0.3369(3) 0.0239(11) Uani 1 1 d . . . . .
O1 O 0.4152(4) 0.5800(4) 0.0098(3) 0.0287(12) Uani 1 1 d . . . . .
N2 N 0.4400(4) 0.7106(4) 0.3164(3) 0.0186(12) Uani 1 1 d . . . . .
N1 N 0.5307(4) 0.7276(5) 0.0040(3) 0.0266(13) Uani 1 1 d . . . . .
H1 H 0.5019 0.7463 -0.0520 0.032 Uiso 1 1 calc R U . . .
C16 C 0.4999(5) 0.6206(6) 0.2049(4) 0.0207(14) Uani 1 1 d . . . . .
C15 C 0.6461(5) 0.7333(5) 0.1473(4) 0.0206(14) Uani 1 1 d . . . . .
C17 C 0.5300(5) 0.6849(5) 0.2913(4) 0.0198(14) Uani 1 1 d . . . . .
C10 C 0.6225(5) 0.7823(6) 0.0644(4) 0.0255(15) Uani 1 1 d . . . . .
C7 C 0.5738(5) 0.5283(5) 0.1882(4) 0.0214(14) Uani 1 1 d . . . . .
H7 H 0.5333 0.4633 0.1500 0.026 Uiso 1 1 calc R U . . .
C19 C 0.2431(5) 0.6873(6) 0.2727(4) 0.0224(15) Uani 1 1 d . . . . .
C9 C 0.4932(5) 0.6428(6) 0.0439(4) 0.0256(15) Uani 1 1 d . . . . .
C20 C 0.2406(5) 0.7370(6) 0.3510(4) 0.0271(16) Uani 1 1 d . . . . .
H20 H 0.3056 0.7649 0.3938 0.032 Uiso 1 1 calc R U . . .
C8 C 0.5646(5) 0.6415(5) 0.1402(4) 0.0199(14) Uani 1 1 d . . . . .
C14 C 0.7371(5) 0.7753(6) 0.2156(4) 0.0246(15) Uani 1 1 d . . . . .
H14 H 0.7573 0.7427 0.2729 0.030 Uiso 1 1 calc R U . . .
C18 C 0.3498(5) 0.6736(6) 0.2598(4) 0.0210(14) Uani 1 1 d . . . . .
C13 C 0.7966(5) 0.8654(6) 0.1973(5) 0.0296(17) Uani 1 1 d . . . . .
H13 H 0.8580 0.8944 0.2433 0.036 Uiso 1 1 calc R U . . .
C21 C 0.1398(5) 0.7450(6) 0.3650(5) 0.0299(16) Uani 1 1 d . . . . .
H21 H 0.1363 0.7784 0.4178 0.036 Uiso 1 1 calc R U . . .
C1 C 0.6721(5) 0.4416(6) 0.3369(4) 0.0260(15) Uani 1 1 d . . . . .
C24 C 0.1476(5) 0.6475(7) 0.2103(5) 0.0312(17) Uani 1 1 d . . . . .
H24 H 0.1500 0.6122 0.1578 0.037 Uiso 1 1 calc R U . . .
C5 C 0.7778(5) 0.4995(6) 0.2489(5) 0.0305(17) Uani 1 1 d . . . . .
H5 H 0.7835 0.5314 0.1963 0.037 Uiso 1 1 calc R U . . .
C12 C 0.7701(6) 0.9141(6) 0.1153(5) 0.0350(19) Uani 1 1 d . . . . .
H12 H 0.8131 0.9756 0.1053 0.042 Uiso 1 1 calc R U . . .
C6 C 0.6741(5) 0.4905(5) 0.2590(4) 0.0231(15) Uani 1 1 d . . . . .
C11 C 0.6798(6) 0.8736(6) 0.0462(4) 0.0319(17) Uani 1 1 d . . . . .
H11 H 0.6589 0.9076 -0.0107 0.038 Uiso 1 1 calc R U . . .
C22 C 0.0466(5) 0.7045(7) 0.3026(5) 0.0349(18) Uani 1 1 d . . . . .
H22 H -0.0207 0.7080 0.3136 0.042 Uiso 1 1 calc R U . . .
C2 C 0.7646(6) 0.4049(6) 0.4030(5) 0.0352(19) Uani 1 1 d . . . . .
H2 H 0.7597 0.3711 0.4553 0.042 Uiso 1 1 calc R U . . .
C23 C 0.0487(5) 0.6592(7) 0.2245(5) 0.0361(19) Uani 1 1 d . . . . .
H23 H -0.0171 0.6359 0.1804 0.043 Uiso 1 1 calc R U . . .
C4 C 0.8700(5) 0.4628(7) 0.3141(6) 0.042(2) Uani 1 1 d . . . . .
H4 H 0.9386 0.4682 0.3055 0.050 Uiso 1 1 calc R U . . .
C3 C 0.8650(6) 0.4183(7) 0.3914(6) 0.043(2) Uani 1 1 d . . . . .
H3 H 0.9301 0.3967 0.4370 0.052 Uiso 1 1 calc R U . . .
Cl2 Cl 0.8979(3) 0.7580(3) 0.4610(2) 0.0723(9) Uani 0.821(4) 1 d . U P A 1
Cl3 Cl 0.8636(3) 0.9879(3) 0.5216(2) 0.0801(12) Uani 0.821(4) 1 d . U P A 1
C25 C 0.8074(9) 0.8554(10) 0.4760(8) 0.0534(7) Uani 0.821(4) 1 d . U P A 1
H25A H 0.7711 0.8200 0.5148 0.064 Uiso 0.821(4) 1 calc R U P A 1
H25B H 0.7505 0.8705 0.4184 0.064 Uiso 0.821(4) 1 calc R U P A 1
Cl3A Cl 0.7938(12) 0.9423(13) 0.5287(8) 0.063(4) Uani 0.179(4) 1 d . U P A 2
Cl2A Cl 0.9452(13) 0.8372(19) 0.4574(10) 0.084(5) Uani 0.179(4) 1 d . U P A 2
C25A C 0.898(4) 0.947(5) 0.487(3) 0.0534(7) Uani 0.179(4) 1 d . U P A 2
H25C H 0.8741 0.9994 0.4349 0.064 Uiso 0.179(4) 1 calc R U P A 2
H25D H 0.9599 0.9864 0.5312 0.064 Uiso 0.179(4) 1 calc R U P A 2

loop_
_atom_site_aniso_label
_atom_site_aniso_U_11
_atom_site_aniso_U_22
_atom_site_aniso_U_33
_atom_site_aniso_U_23
_atom_site_aniso_U_13
_atom_site_aniso_U_12
S1 0.0199(6) 0.0273(8) 0.0187(6) -0.0062(6) 0.0042(5) -0.0030(6)
Cl1 0.0417(8) 0.0228(7) 0.0331(7) 0.0035(6) 0.0207(5) -0.0030(6)
O2 0.0181(19) 0.029(2) 0.0221(19) -0.0016(18) 0.0039(15) -0.0033(18)
O1 0.039(2) 0.030(2) 0.0155(18) -0.0063(18) 0.0064(16) -0.005(2)
N2 0.021(2) 0.020(2) 0.014(2) -0.0029(19) 0.0054(17) 0.002(2)
N1 0.033(3) 0.026(3) 0.020(2) 0.001(2) 0.0079(19) -0.001(2)
C16 0.022(3) 0.028(3) 0.015(2) 0.002(2) 0.0102(19) 0.013(2)
C15 0.020(3) 0.020(3) 0.023(3) 0.002(2) 0.009(2) 0.007(2)
C17 0.024(3) 0.018(3) 0.016(2) 0.004(2) 0.004(2) -0.001(2)
C10 0.028(3) 0.023(3) 0.026(3) -0.002(3) 0.010(2) 0.001(3)
C7 0.029(3) 0.015(3) 0.020(3) -0.004(2) 0.008(2) -0.002(2)
C19 0.017(3) 0.025(3) 0.026(3) 0.002(3) 0.008(2) 0.003(2)
C9 0.030(3) 0.026(3) 0.022(3) -0.006(3) 0.011(2) 0.008(3)
C20 0.019(3) 0.028(3) 0.032(3) -0.006(3) 0.006(2) 0.004(3)
C8 0.031(3) 0.018(3) 0.013(2) -0.001(2) 0.010(2) -0.001(2)
C14 0.026(3) 0.022(3) 0.026(3) 0.002(3) 0.009(2) 0.000(3)
C18 0.016(2) 0.029(3) 0.018(3) 0.002(2) 0.006(2) 0.000(2)
C13 0.026(3) 0.023(3) 0.039(3) -0.003(3) 0.009(3) -0.004(3)
C21 0.026(3) 0.027(3) 0.039(3) 0.007(3) 0.015(2) 0.007(3)
C1 0.028(3) 0.021(3) 0.032(3) 0.007(3) 0.014(2) -0.002(3)
C24 0.025(3) 0.036(4) 0.031(3) -0.001(3) 0.006(3) 0.001(3)
C5 0.030(3) 0.017(3) 0.047(4) 0.002(3) 0.017(3) 0.003(3)
C12 0.029(3) 0.027(4) 0.047(4) 0.003(3) 0.012(3) -0.007(3)
C6 0.029(3) 0.015(3) 0.023(3) -0.001(2) 0.007(2) 0.000(2)
C11 0.046(4) 0.027(3) 0.025(3) 0.008(3) 0.015(2) -0.004(3)
C22 0.020(3) 0.045(4) 0.043(4) 0.009(3) 0.016(2) 0.003(3)
C2 0.049(4) 0.022(3) 0.026(3) 0.008(3) 0.001(3) 0.007(3)
C23 0.018(3) 0.047(4) 0.041(4) 0.001(3) 0.005(3) -0.004(3)
C4 0.014(3) 0.033(4) 0.075(5) 0.004(4) 0.011(3) 0.004(3)
C3 0.020(3) 0.037(4) 0.057(5) 0.001(4) -0.008(3) 0.005(3)
Cl2 0.0618(15) 0.092(2) 0.0571(15) 0.0010(16) 0.0122(12) 0.0403(14)
Cl3 0.089(2) 0.0450(16) 0.0671(19) 0.0016(14) -0.0255(17) -0.0008(16)
C25 0.0531(9) 0.0534(10) 0.0537(9) -0.0002(7) 0.0180(6) -0.0002(7)
Cl3A 0.071(7) 0.068(7) 0.048(6) 0.002(6) 0.018(5) 0.021(6)
Cl2A 0.075(7) 0.117(11) 0.072(7) 0.007(8) 0.040(5) 0.020(8)
C25A 0.0531(9) 0.0534(10) 0.0537(9) -0.0002(7) 0.0180(6) -0.0002(7)

loop_
_atom_type_symbol
_atom_type_description
_atom_type_scat_dispersion_real
_atom_type_scat_dispersion_imag
_atom_type_scat_source
C C 0.0181 0.0091 'International Tables Vol C Tables 4.2.6.8 and 6.1.1.4'
H H 0.0000 0.0000 'International Tables Vol C Tables 4.2.6.8 and 6.1.1.4'
N N 0.0311 0.0180 'International Tables Vol C Tables 4.2.6.8 and 6.1.1.4'
O O 0.0492 0.0322 'International Tables Vol C Tables 4.2.6.8 and 6.1.1.4'
S S 0.3331 0.5567 'International Tables Vol C Tables 4.2.6.8 and 6.1.1.4'
Cl Cl 0.3639 0.7018 'International Tables Vol C Tables 4.2.6.8 and 6.1.1.4'

loop_
_geom_angle_atom_site_label_1
_geom_angle_atom_site_label_2
_geom_angle_atom_site_label_3
_geom_angle
C18 S1 C16 89.2(3)
C18 N2 C17 112.1(5)
C9 N1 C10 110.7(5)
C9 N1 H1 124.7
C10 N1 H1 124.7
C17 C16 C7 121.6(5)
C17 C16 C8 120.6(5)
C7 C16 C8 58.4(4)
C17 C16 S1 107.4(4)
C7 C16 S1 121.3(4)
C8 C16 S1 120.9(4)
C10 C15 C14 118.1(6)
C10 C15 C8 107.3(5)
C14 C15 C8 134.6(6)
O2 C17 N2 122.3(5)
O2 C17 C16 124.7(6)
N2 C17 C16 113.0(5)
C11 C10 C15 123.8(6)
C11 C10 N1 126.0(6)
C15 C10 N1 110.2(6)
C6 C7 C8 123.4(5)
C6 C7 C16 121.1(5)
C8 C7 C16 62.3(4)
C6 C7 H7 113.6
C8 C7 H7 113.6
C16 C7 H7 113.6
C24 C19 C20 120.3(6)
C24 C19 C18 121.0(6)
C20 C19 C18 118.6(5)
O1 C9 N1 126.6(6)
O1 C9 C8 125.9(6)
N1 C9 C8 107.4(5)
C19 C20 C21 118.5(6)
C19 C20 H20 120.7
C21 C20 H20 120.7
C15 C8 C7 130.8(5)
C15 C8 C9 104.4(5)
C7 C8 C9 116.8(5)
C15 C8 C16 126.4(5)
C7 C8 C16 59.3(4)
C9 C8 C16 113.7(5)
C13 C14 C15 118.4(6)
C13 C14 H14 120.8
C15 C14 H14 120.8
N2 C18 C19 122.5(6)
N2 C18 S1 118.3(5)
C19 C18 S1 119.3(4)
C12 C13 C14 122.4(6)
C12 C13 H13 118.8
C14 C13 H13 118.8
C22 C21 C20 120.1(7)
C22 C21 H21 119.9
C20 C21 H21 119.9
C2 C1 C6 123.3(7)
C2 C1 Cl1 117.5(6)
C6 C1 Cl1 119.1(5)
C19 C24 C23 120.1(7)
C19 C24 H24 119.9
C23 C24 H24 119.9
C4 C5 C6 120.8(7)
C4 C5 H5 119.6
C6 C5 H5 119.6
C13 C12 C11 120.2(7)
C13 C12 H12 119.9
C11 C12 H12 119.9
C1 C6 C5 116.3(6)
C1 C6 C7 122.6(6)
C5 C6 C7 121.1(6)
C10 C11 C12 117.1(6)
C10 C11 H11 121.5
C12 C11 H11 121.5
C23 C22 C21 121.1(7)
C23 C22 H22 119.4
C21 C22 H22 119.4
C1 C2 C3 118.5(7)
C1 C2 H2 120.7
C3 C2 H2 120.7
C22 C23 C24 119.6(6)
C22 C23 H23 120.2
C24 C23 H23 120.2
C3 C4 C5 121.2(7)
C3 C4 H4 119.4
C5 C4 H4 119.4
C4 C3 C2 119.9(6)
C4 C3 H3 120.0
C2 C3 H3 120.0
Cl2 C25 Cl3 115.2(7)
Cl2 C25 H25A 108.5
Cl3 C25 H25A 108.5
Cl2 C25 H25B 108.5
Cl3 C25 H25B 108.5
H25A C25 H25B 107.5
Cl2A C25A Cl3A 123(4)
Cl2A C25A H25C 106.7
Cl3A C25A H25C 106.7
Cl2A C25A H25D 106.7
Cl3A C25A H25D 106.7
H25C C25A H25D 106.6

loop_
_geom_bond_atom_site_label_1
_geom_bond_atom_site_label_2
_geom_bond_distance
S1 C18 1.748(6)
S1 C16 1.781(6)
Cl1 C1 1.750(7)
O2 C17 1.227(7)
O1 C9 1.217(8)
N2 C18 1.294(7)
N2 C17 1.394(8)
N1 C9 1.349(9)
N1 C10 1.411(8)
N1 H1 0.8800
C16 C17 1.510(8)
C16 C7 1.518(9)
C16 C8 1.563(9)
C15 C10 1.388(9)
C15 C14 1.405(8)
C15 C8 1.476(9)
C10 C11 1.377(10)
C7 C6 1.482(8)
C7 C8 1.503(9)
C7 H7 1.0000
C19 C24 1.387(9)
C19 C20 1.397(9)
C19 C18 1.480(9)
C9 C8 1.519(8)
C20 C21 1.407(10)
C20 H20 0.9500
C14 C13 1.385(10)
C14 H14 0.9500
C13 C12 1.371(10)
C13 H13 0.9500
C21 C22 1.372(9)
C21 H21 0.9500
C1 C2 1.379(9)
C1 C6 1.385(9)
C24 C23 1.387(10)
C24 H24 0.9500
C5 C4 1.370(10)
C5 C6 1.416(10)
C5 H5 0.9500
C12 C11 1.400(9)
C12 H12 0.9500
C11 H11 0.9500
C22 C23 1.373(11)
C22 H22 0.9500
C2 C3 1.390(12)
C2 H2 0.9500
C23 H23 0.9500
C4 C3 1.370(13)
C4 H4 0.9500
C3 H3 0.9500
Cl2 C25 1.702(12)
Cl3 C25 1.746(12)
C25 H25A 0.9900
C25 H25B 0.9900
Cl3A C25A 1.71(6)
Cl2A C25A 1.55(6)
C25A H25C 0.9900
C25A H25D 0.9900
